data_7000335
loop_
_publ_author_name
'Liu, Bo'
'Cui, Dongmei'

_publ_section_title
;
 Rare-earth metal complexes stabilized by amino-phosphine ligand.
 Reaction with mesityl azide and catalysis of the cycloaddition of
 organic azides and aromatic alkynes
;
_journal_issue 3
_journal_name_full 'Dalton Transactions'
_journal_page_first 550
_journal_page_last 556
_journal_paper_doi 10.1039/b811363g
_journal_year 2009
_chemical_formula_sum 'C116 H104 Lu2 N8 P2'
_chemical_formula_weight 2021.95
_chemical_name_systematic
;
?
;
_space_group_IT_number 2
_symmetry_cell_setting triclinic
_symmetry_space_group_name_Hall '-P 1'
_symmetry_space_group_name_H-M 'P -1'
_atom_sites_solution_hydrogens geom
_atom_sites_solution_primary direct
_atom_sites_solution_secondary difmap
_audit_creation_method SHELXL-97
_cell_angle_alpha 79.4710(10)
_cell_angle_beta 76.8340(10)
_cell_angle_gamma 73.9160(10)
_cell_formula_units_Z 2
_cell_length_a 13.6136(10)
_cell_length_b 14.4341(11)
_cell_length_c 27.0624(19)
_cell_measurement_temperature 273(2)
_cell_volume 4934.5(6)
_computing_cell_refinement 'Bruker SMART'
_computing_data_collection 'Bruker SMART'
_computing_data_reduction 'Bruker SAINT'
_computing_molecular_graphics 'Bruker SHELXTL'
_computing_publication_material 'Bruker SHELXTL'
_computing_structure_refinement 'SHELXL-97 (Sheldrick, 1997)'
_computing_structure_solution 'SHELXS-97 (Sheldrick, 1990)'
_diffrn_ambient_temperature 273(2)
_diffrn_measured_fraction_theta_full 0.976
_diffrn_measured_fraction_theta_max 0.976
_diffrn_measurement_device_type 'CCD area detector'
_diffrn_measurement_method 'phi and omega scans'
_diffrn_radiation_monochromator graphite
_diffrn_radiation_source 'fine-focus sealed tube'
_diffrn_radiation_type MoK\a
_diffrn_radiation_wavelength 0.71073
_diffrn_reflns_av_R_equivalents 0.0369
_diffrn_reflns_av_sigmaI/netI 0.0831
_diffrn_reflns_limit_h_max 16
_diffrn_reflns_limit_h_min -16
_diffrn_reflns_limit_k_max 17
_diffrn_reflns_limit_k_min -14
_diffrn_reflns_limit_l_max 33
_diffrn_reflns_limit_l_min -32
_diffrn_reflns_number 27957
_diffrn_reflns_theta_full 26.05
_diffrn_reflns_theta_max 26.05
_diffrn_reflns_theta_min 1.48
_exptl_absorpt_coefficient_mu 2.074
_exptl_absorpt_correction_T_max 0.8194
_exptl_absorpt_correction_T_min 0.7889
_exptl_absorpt_correction_type multi-scan
_exptl_crystal_density_diffrn 1.361
_exptl_crystal_density_method 'not measured'
_exptl_crystal_F_000 2056
_exptl_crystal_size_max 0.12
_exptl_crystal_size_mid 0.11
_exptl_crystal_size_min 0.10
_refine_diff_density_max 1.410
_refine_diff_density_min -0.595
_refine_diff_density_rms 0.120
_refine_ls_extinction_method none
_refine_ls_goodness_of_fit_ref 0.975
_refine_ls_hydrogen_treatment constr
_refine_ls_matrix_type full
_refine_ls_number_parameters 1132
_refine_ls_number_reflns 19026
_refine_ls_number_restraints 87
_refine_ls_restrained_S_all 0.974
_refine_ls_R_factor_all 0.0760
_refine_ls_R_factor_gt 0.0486
_refine_ls_shift/su_max 0.059
_refine_ls_shift/su_mean 0.000
_refine_ls_structure_factor_coef Fsqd
_refine_ls_weighting_details 'calc w=1/[\s^2^(Fo^2^)+(0.0373P)^2^+0.0000P] where P=(Fo^2^+2Fc^2^)/3'
_refine_ls_weighting_scheme calc
_refine_ls_wR_factor_gt 0.0890
_refine_ls_wR_factor_ref 0.1005
_reflns_number_gt 13680
_reflns_number_total 19026
_reflns_threshold_expression >2sigma(I)
_cod_data_source_file b811363g.txt
_cod_data_source_block complex_5
_cod_depositor_comments
;
The following automatic conversions were performed:
'_symmetry_cell_setting' value 'Triclinic' changed to 'triclinic'
according to '/home/saulius/struct/CIF-dictionaries/cif_core.dic'
dictionary named 'cif_core.dic' version 2.4.1 from
2010-06-29.

'_exptl_absorpt_correction_type' value 'Multi-scan' changed
to 'multi-scan' according to
'/home/saulius/struct/CIF-dictionaries/cif_core.dic' dictionary named
'cif_core.dic' version 2.4.1 from 2010-06-29.

Automatic conversion script
Id: cif_fix_enum 1527 2010-12-29 10:47:43Z saulius 
;
_cod_original_sg_symbol_H-M P-1
_cod_database_code 7000335

loop_
_symmetry_equiv_pos_as_xyz
'x, y, z'
'-x, -y, -z'

loop_
_atom_site_label
_atom_site_type_symbol
_atom_site_fract_x
_atom_site_fract_y
_atom_site_fract_z
_atom_site_U_iso_or_equiv
_atom_site_adp_type
_atom_site_occupancy
_atom_site_symmetry_multiplicity
_atom_site_calc_flag
_atom_site_refinement_flags
_atom_site_disorder_assembly
_atom_site_disorder_group
Lu1 Lu 0.881118(18) 0.658179(17) 0.679959(8) 0.02354(7) Uani 1 1 d . . .
Lu2 Lu 0.901428(18) 0.720774(17) 0.806469(8) 0.02332(7) Uani 1 1 d . . .
P1 P 1.03022(11) 0.73597(11) 0.54882(5) 0.0260(3) Uani 1 1 d . . .
P2 P 0.74518(11) 0.64215(10) 0.93625(5) 0.0250(3) Uani 1 1 d . . .
N1 N 0.9691(3) 0.5267(3) 0.64722(16) 0.0260(10) Uani 1 1 d . . .
N2 N 0.9543(3) 0.7418(3) 0.60504(16) 0.0275(11) Uani 1 1 d . . .
N3 N 0.9057(3) 0.8377(3) 0.60984(16) 0.0264(11) Uani 1 1 d . . .
N4 N 0.8417(3) 0.8431(3) 0.65257(17) 0.0258(10) Uani 1 1 d . . .
N5 N 1.0130(3) 0.6223(3) 0.84855(16) 0.0270(11) Uani 1 1 d . . .
N6 N 0.7719(3) 0.7020(3) 0.87955(16) 0.0232(10) Uani 1 1 d . . .
N7 N 0.6844(3) 0.7730(3) 0.87074(17) 0.0275(11) Uani 1 1 d . . .
N8 N 0.7024(4) 0.8235(3) 0.82754(16) 0.0293(11) Uani 1 1 d . . .
C1 C 0.8043(4) 0.6333(4) 0.7716(2) 0.0289(13) Uani 1 1 d . . .
C2 C 0.7652(4) 0.5663(4) 0.7739(2) 0.0281(13) Uani 1 1 d . . .
C3 C 0.7148(4) 0.4873(4) 0.7808(2) 0.0308(14) Uani 1 1 d . . .
C4 C 0.7555(5) 0.3979(5) 0.8070(2) 0.0414(16) Uani 1 1 d . . .
H4 H 0.8168 0.3878 0.8192 0.050 Uiso 1 1 calc R . .
C5 C 0.7055(6) 0.3238(5) 0.8151(3) 0.057(2) Uani 1 1 d . . .
H5A H 0.7324 0.2642 0.8330 0.068 Uiso 1 1 calc R . .
C6 C 0.6152(6) 0.3386(6) 0.7963(3) 0.057(2) Uani 1 1 d . . .
H6 H 0.5812 0.2889 0.8018 0.068 Uiso 1 1 calc R . .
C7 C 0.5754(5) 0.4265(5) 0.7695(2) 0.0466(18) Uani 1 1 d . . .
H7 H 0.5155 0.4354 0.7564 0.056 Uiso 1 1 calc R . .
C8 C 0.6241(4) 0.5017(5) 0.7621(2) 0.0367(15) Uani 1 1 d . . .
H8 H 0.5963 0.5616 0.7446 0.044 Uiso 1 1 calc R . .
C9 C 1.0012(4) 0.7125(4) 0.7180(2) 0.0310(14) Uani 1 1 d . . .
C10 C 1.0783(5) 0.7363(4) 0.72163(19) 0.0321(14) Uani 1 1 d U . .
C11 C 1.1719(5) 0.7651(5) 0.7212(2) 0.0384(15) Uani 1 1 d U . .
C12 C 1.2680(5) 0.7011(6) 0.7084(2) 0.0503(18) Uani 1 1 d U . .
H12 H 1.2719 0.6392 0.7015 0.060 Uiso 1 1 calc R . .
C13 C 1.3586(5) 0.7302(7) 0.7059(3) 0.070(2) Uani 1 1 d U . .
H13 H 1.4234 0.6880 0.6973 0.083 Uiso 1 1 calc R . .
C14 C 1.3515(7) 0.8220(8) 0.7165(3) 0.078(3) Uani 1 1 d U . .
H14 H 1.4118 0.8415 0.7151 0.094 Uiso 1 1 calc R . .
C15 C 1.2586(7) 0.8833(7) 0.7286(3) 0.071(2) Uani 1 1 d U . .
H15 H 1.2558 0.9450 0.7353 0.085 Uiso 1 1 calc R . .
C16 C 1.1667(6) 0.8577(6) 0.7316(2) 0.053(2) Uani 1 1 d . . .
H16 H 1.1029 0.9012 0.7404 0.064 Uiso 1 1 calc R . .
C17 C 0.7325(5) 0.6644(4) 0.6464(2) 0.0342(14) Uani 1 1 d . . .
C18 C 0.6655(5) 0.6455(4) 0.6301(2) 0.0336(14) Uani 1 1 d . . .
C19 C 0.5862(4) 0.6151(4) 0.6135(2) 0.0313(14) Uani 1 1 d . . .
C20 C 0.5668(5) 0.5250(5) 0.6328(2) 0.0403(16) Uani 1 1 d . . .
H20 H 0.6067 0.4834 0.6553 0.048 Uiso 1 1 calc R . .
C21 C 0.4894(5) 0.4956(6) 0.6192(3) 0.056(2) Uani 1 1 d . . .
H21 H 0.4762 0.4354 0.6331 0.067 Uiso 1 1 calc R . .
C22 C 0.4320(5) 0.5563(6) 0.5849(3) 0.058(2) Uani 1 1 d . . .
H22 H 0.3797 0.5370 0.5757 0.070 Uiso 1 1 calc R . .
C23 C 0.4514(5) 0.6446(6) 0.5643(3) 0.0551(19) Uani 1 1 d . . .
H23 H 0.4132 0.6847 0.5406 0.066 Uiso 1 1 calc R . .
C24 C 0.5284(5) 0.6748(5) 0.5789(2) 0.0448(17) Uani 1 1 d . . .
H24 H 0.5409 0.7353 0.5652 0.054 Uiso 1 1 calc R . .
C25 C 0.9302(4) 0.8577(4) 0.8304(2) 0.0360(15) Uani 1 1 d . . .
C26 C 0.9540(5) 0.9200(4) 0.8473(2) 0.0344(14) Uani 1 1 d . . .
C27 C 0.9821(5) 0.9960(5) 0.8647(3) 0.0440(16) Uani 1 1 d U . .
C28 C 0.9659(6) 1.0877(5) 0.8378(3) 0.059(2) Uani 1 1 d U . .
H28 H 0.9373 1.0995 0.8084 0.071 Uiso 1 1 calc R . .
C29 C 0.9913(6) 1.1629(6) 0.8534(3) 0.074(2) Uani 1 1 d U . .
H29 H 0.9787 1.2248 0.8351 0.089 Uiso 1 1 calc R . .
C30 C 1.0345(7) 1.1455(7) 0.8956(4) 0.087(3) Uani 1 1 d U . .
H30 H 1.0537 1.1952 0.9057 0.104 Uiso 1 1 calc R . .
C31 C 1.0498(8) 1.0565(7) 0.9230(4) 0.111(4) Uani 1 1 d U . .
H31 H 1.0785 1.0455 0.9523 0.133 Uiso 1 1 calc R . .
C32 C 1.0231(7) 0.9811(6) 0.9080(4) 0.090(3) Uani 1 1 d U . .
H32 H 1.0332 0.9202 0.9275 0.108 Uiso 1 1 calc R . .
C33 C 0.6078(5) 0.8961(4) 0.8178(2) 0.0322(14) Uani 1 1 d . . .
C34 C 0.6096(5) 0.9935(4) 0.8089(2) 0.0391(16) Uani 1 1 d . . .
C35 C 0.5181(6) 1.0627(5) 0.8014(3) 0.056(2) Uani 1 1 d . . .
H35 H 0.5188 1.1281 0.7954 0.067 Uiso 1 1 calc R . .
C36 C 0.4266(6) 1.0382(5) 0.8025(2) 0.0508(18) Uani 1 1 d . . .
C37 C 0.4280(5) 0.9401(5) 0.8108(2) 0.0471(18) Uani 1 1 d . . .
H37 H 0.3672 0.9221 0.8114 0.056 Uiso 1 1 calc R . .
C38 C 0.5176(5) 0.8673(4) 0.8184(2) 0.0365(15) Uani 1 1 d . . .
C39 C 0.5136(5) 0.7619(5) 0.8260(3) 0.0506(18) Uani 1 1 d . . .
H39A H 0.5789 0.7236 0.8101 0.076 Uiso 1 1 calc R . .
H39B H 0.4588 0.7560 0.8107 0.076 Uiso 1 1 calc R . .
H39C H 0.5005 0.7392 0.8619 0.076 Uiso 1 1 calc R . .
C40 C 0.7077(5) 1.0239(5) 0.8062(3) 0.063(2) Uani 1 1 d . . .
H40A H 0.7600 0.9965 0.7789 0.094 Uiso 1 1 calc R . .
H40B H 0.7318 1.0013 0.8381 0.094 Uiso 1 1 calc R . .
H40C H 0.6941 1.0936 0.8000 0.094 Uiso 1 1 calc R . .
C41 C 0.3289(6) 1.1148(6) 0.7940(3) 0.077(3) Uani 1 1 d . . .
H41A H 0.3200 1.1671 0.8133 0.116 Uiso 1 1 calc R . .
H41B H 0.2701 1.0867 0.8051 0.116 Uiso 1 1 calc R . .
H41C H 0.3345 1.1391 0.7583 0.116 Uiso 1 1 calc R . .
C42 C 0.7923(4) 0.9427(4) 0.6598(2) 0.0264(13) Uani 1 1 d . . .
C43 C 0.8497(5) 1.0114(4) 0.6552(2) 0.0346(14) Uani 1 1 d . . .
C44 C 0.7954(5) 1.1070(4) 0.6594(2) 0.0406(16) Uani 1 1 d . . .
H44 H 0.8330 1.1534 0.6559 0.049 Uiso 1 1 calc R . .
C45 C 0.6885(5) 1.1367(5) 0.6684(3) 0.0446(17) Uani 1 1 d . . .
C46 C 0.6345(5) 1.0649(5) 0.6760(2) 0.0427(16) Uani 1 1 d . . .
H46 H 0.5622 1.0827 0.6835 0.051 Uiso 1 1 calc R . .
C47 C 0.6841(4) 0.9678(4) 0.6729(2) 0.0328(14) Uani 1 1 d . . .
C48 C 0.9677(4) 0.9842(4) 0.6468(2) 0.0428(16) Uani 1 1 d . . .
H48A H 0.9915 0.9186 0.6622 0.064 Uiso 1 1 calc R . .
H48B H 0.9907 1.0275 0.6621 0.064 Uiso 1 1 calc R . .
H48C H 0.9955 0.9892 0.6107 0.064 Uiso 1 1 calc R . .
C49 C 0.6310(5) 1.2423(5) 0.6712(3) 0.070(2) Uani 1 1 d . . .
H49A H 0.6606 1.2696 0.6924 0.105 Uiso 1 1 calc R . .
H49B H 0.5589 1.2464 0.6857 0.105 Uiso 1 1 calc R . .
H49C H 0.6371 1.2777 0.6375 0.105 Uiso 1 1 calc R . .
C50 C 0.6224(5) 0.8919(5) 0.6820(3) 0.0534(19) Uani 1 1 d . . .
H50A H 0.6298 0.8667 0.6505 0.080 Uiso 1 1 calc R . .
H50B H 0.5504 0.9209 0.6941 0.080 Uiso 1 1 calc R . .
H50C H 0.6480 0.8400 0.7071 0.080 Uiso 1 1 calc R . .
C51 C 1.1133(4) 0.8172(4) 0.5416(2) 0.0273(13) Uani 1 1 d . . .
C52 C 1.1735(4) 0.8007(4) 0.5795(2) 0.0341(14) Uani 1 1 d . . .
H52 H 1.1720 0.7482 0.6051 0.041 Uiso 1 1 calc R . .
C53 C 1.2353(5) 0.8632(5) 0.5787(3) 0.0438(17) Uani 1 1 d . . .
H53 H 1.2749 0.8533 0.6039 0.053 Uiso 1 1 calc R . .
C54 C 1.2373(5) 0.9401(5) 0.5403(3) 0.0508(19) Uani 1 1 d . . .
H54 H 1.2785 0.9821 0.5399 0.061 Uiso 1 1 calc R . .
C55 C 1.1801(5) 0.9559(5) 0.5029(3) 0.0543(19) Uani 1 1 d . . .
H55 H 1.1827 1.0080 0.4772 0.065 Uiso 1 1 calc R . .
C56 C 1.1179(5) 0.8940(4) 0.5033(2) 0.0398(16) Uani 1 1 d . . .
H56 H 1.0792 0.9045 0.4777 0.048 Uiso 1 1 calc R . .
C57 C 0.9557(5) 0.7689(4) 0.4986(2) 0.0277(13) Uani 1 1 d . . .
C58 C 0.8484(5) 0.7856(4) 0.5107(2) 0.0364(15) Uani 1 1 d . . .
H58 H 0.8140 0.7816 0.5446 0.044 Uiso 1 1 calc R . .
C59 C 0.7929(6) 0.8085(5) 0.4708(3) 0.0516(19) Uani 1 1 d . . .
H59 H 0.7207 0.8201 0.4780 0.062 Uiso 1 1 calc R . .
C60 C 0.8448(7) 0.8140(5) 0.4204(3) 0.057(2) Uani 1 1 d . . .
H60 H 0.8070 0.8297 0.3942 0.068 Uiso 1 1 calc R . .
C61 C 0.9516(6) 0.7966(5) 0.4087(3) 0.0525(19) Uani 1 1 d . . .
H61 H 0.9859 0.8003 0.3747 0.063 Uiso 1 1 calc R . .
C62 C 1.0067(5) 0.7739(4) 0.4476(2) 0.0426(16) Uani 1 1 d . . .
H62 H 1.0790 0.7617 0.4400 0.051 Uiso 1 1 calc R . .
C63 C 1.1085(4) 0.6147(4) 0.5419(2) 0.0281(13) Uani 1 1 d . . .
C64 C 1.2079(5) 0.6079(4) 0.5115(2) 0.0365(15) Uani 1 1 d . . .
H64 H 1.2336 0.6631 0.5011 0.044 Uiso 1 1 calc R . .
C65 C 1.2677(5) 0.5198(4) 0.4968(2) 0.0377(15) Uani 1 1 d . . .
H65 H 1.3334 0.5157 0.4765 0.045 Uiso 1 1 calc R . .
C66 C 1.2302(5) 0.4386(5) 0.5123(2) 0.0442(17) Uani 1 1 d . . .
H66 H 1.2704 0.3792 0.5024 0.053 Uiso 1 1 calc R . .
C67 C 1.1323(5) 0.4443(4) 0.5428(2) 0.0386(15) Uani 1 1 d . . .
H67 H 1.1085 0.3881 0.5531 0.046 Uiso 1 1 calc R . .
C68 C 1.0687(4) 0.5316(4) 0.55826(19) 0.0269(13) Uani 1 1 d . . .
C69 C 0.9647(4) 0.5315(4) 0.5929(2) 0.0294(13) Uani 1 1 d . . .
H69A H 0.9139 0.5901 0.5831 0.035 Uiso 1 1 calc R . .
H69B H 0.9417 0.4762 0.5884 0.035 Uiso 1 1 calc R . .
C70 C 1.0116(4) 0.4324(4) 0.6703(2) 0.0298(13) Uani 1 1 d . . .
C71 C 1.1129(5) 0.4062(4) 0.6809(2) 0.0330(14) Uani 1 1 d . . .
C72 C 1.1513(5) 0.3133(5) 0.7047(2) 0.0434(17) Uani 1 1 d . . .
H72 H 1.2190 0.2961 0.7107 0.052 Uiso 1 1 calc R . .
C73 C 1.0925(5) 0.2465(4) 0.7195(2) 0.0429(17) Uani 1 1 d . . .
H73 H 1.1197 0.1850 0.7357 0.051 Uiso 1 1 calc R . .
C74 C 0.9935(5) 0.2713(4) 0.7102(2) 0.0424(17) Uani 1 1 d . . .
H74 H 0.9527 0.2266 0.7212 0.051 Uiso 1 1 calc R . .
C75 C 0.9516(5) 0.3621(4) 0.6846(2) 0.0327(14) Uani 1 1 d . . .
C76 C 0.8434(4) 0.3841(4) 0.6724(2) 0.0391(15) Uani 1 1 d . . .
H76A H 0.8481 0.3641 0.6398 0.059 Uiso 1 1 calc R . .
H76B H 0.8125 0.4527 0.6712 0.059 Uiso 1 1 calc R . .
H76C H 0.8012 0.3496 0.6984 0.059 Uiso 1 1 calc R . .
C77 C 1.1792(5) 0.4787(5) 0.6676(2) 0.0483(18) Uani 1 1 d . . .
H77A H 1.1851 0.5029 0.6318 0.072 Uiso 1 1 calc R . .
H77B H 1.2473 0.4475 0.6750 0.072 Uiso 1 1 calc R . .
H77C H 1.1476 0.5317 0.6874 0.072 Uiso 1 1 calc R . .
C78 C 0.6257(4) 0.6060(4) 0.9420(2) 0.0279(13) Uani 1 1 d . . .
C79 C 0.6258(5) 0.5448(4) 0.9083(2) 0.0359(15) Uani 1 1 d . . .
H79 H 0.6876 0.5179 0.8872 0.043 Uiso 1 1 calc R . .
C80 C 0.5335(5) 0.5232(5) 0.9056(2) 0.0459(17) Uani 1 1 d . . .
H80 H 0.5332 0.4813 0.8833 0.055 Uiso 1 1 calc R . .
C81 C 0.4424(5) 0.5653(5) 0.9369(3) 0.0441(17) Uani 1 1 d . . .
H81 H 0.3803 0.5520 0.9352 0.053 Uiso 1 1 calc R . .
C82 C 0.4418(5) 0.6251(5) 0.9698(2) 0.0420(16) Uani 1 1 d . . .
H82 H 0.3797 0.6523 0.9906 0.050 Uiso 1 1 calc R . .
C83 C 0.5336(4) 0.6466(4) 0.9730(2) 0.0351(14) Uani 1 1 d . . .
H83 H 0.5330 0.6879 0.9958 0.042 Uiso 1 1 calc R . .
C84 C 0.7312(4) 0.7171(4) 0.9854(2) 0.0283(13) Uani 1 1 d . . .
C85 C 0.7052(5) 0.6824(5) 1.0369(2) 0.0384(15) Uani 1 1 d . . .
H85 H 0.6929 0.6208 1.0465 0.046 Uiso 1 1 calc R . .
C86 C 0.6976(5) 0.7402(5) 1.0737(2) 0.0517(19) Uani 1 1 d . . .
H86 H 0.6801 0.7178 1.1082 0.062 Uiso 1 1 calc R . .
C87 C 0.7162(5) 0.8314(5) 1.0589(3) 0.055(2) Uani 1 1 d . . .
H87 H 0.7100 0.8704 1.0838 0.066 Uiso 1 1 calc R . .
C88 C 0.7436(5) 0.8657(5) 1.0086(3) 0.0484(18) Uani 1 1 d . . .
H88 H 0.7569 0.9269 0.9993 0.058 Uiso 1 1 calc R . .
C89 C 0.7511(4) 0.8078(4) 0.9719(2) 0.0329(14) Uani 1 1 d . . .
H89 H 0.7698 0.8304 0.9375 0.039 Uiso 1 1 calc R . .
C90 C 0.8489(4) 0.5348(4) 0.94464(19) 0.0265(13) Uani 1 1 d . . .
C91 C 0.8213(5) 0.4487(4) 0.9681(2) 0.0338(14) Uani 1 1 d . . .
H91 H 0.7515 0.4475 0.9766 0.041 Uiso 1 1 calc R . .
C92 C 0.8962(5) 0.3658(4) 0.9788(2) 0.0403(16) Uani 1 1 d . . .
H92 H 0.8770 0.3088 0.9943 0.048 Uiso 1 1 calc R . .
C93 C 1.0007(5) 0.3671(4) 0.9665(2) 0.0382(15) Uani 1 1 d . . .
H93 H 1.0518 0.3110 0.9733 0.046 Uiso 1 1 calc R . .
C94 C 1.0278(5) 0.4528(4) 0.9440(2) 0.0333(14) Uani 1 1 d . . .
H94 H 1.0978 0.4534 0.9362 0.040 Uiso 1 1 calc R . .
C95 C 0.9536(4) 0.5387(4) 0.93260(19) 0.0248(12) Uani 1 1 d . . .
C96 C 0.9904(4) 0.6258(4) 0.9043(2) 0.0273(13) Uani 1 1 d . . .
H96A H 0.9373 0.6844 0.9122 0.033 Uiso 1 1 calc R . .
H96B H 1.0527 0.6278 0.9153 0.033 Uiso 1 1 calc R . .
C97 C 1.1108(4) 0.5569(4) 0.83347(19) 0.0261(13) Uani 1 1 d . . .
C98 C 1.2040(5) 0.5804(4) 0.8348(2) 0.0336(14) Uani 1 1 d . . .
C99 C 1.2986(5) 0.5134(5) 0.8217(2) 0.0416(16) Uani 1 1 d . . .
H99 H 1.3601 0.5285 0.8228 0.050 Uiso 1 1 calc R . .
C100 C 1.3032(5) 0.4251(5) 0.8071(2) 0.0461(17) Uani 1 1 d . . .
H100 H 1.3669 0.3810 0.7987 0.055 Uiso 1 1 calc R . .
C101 C 1.2110(5) 0.4034(5) 0.8051(2) 0.0382(15) Uani 1 1 d . . .
H101 H 1.2134 0.3445 0.7949 0.046 Uiso 1 1 calc R . .
C102 C 1.1158(4) 0.4678(4) 0.8179(2) 0.0298(13) Uani 1 1 d . . .
C103 C 1.0186(4) 0.4406(4) 0.8148(2) 0.0396(16) Uani 1 1 d . . .
H10A H 1.0363 0.3752 0.8068 0.059 Uiso 1 1 calc R . .
H10B H 0.9860 0.4841 0.7886 0.059 Uiso 1 1 calc R . .
H10C H 0.9715 0.4451 0.8471 0.059 Uiso 1 1 calc R . .
C104 C 1.2039(5) 0.6766(5) 0.8491(2) 0.0428(16) Uani 1 1 d . . .
H10D H 1.2069 0.6693 0.8848 0.064 Uiso 1 1 calc R . .
H10E H 1.1414 0.7238 0.8427 0.064 Uiso 1 1 calc R . .
H10F H 1.2633 0.6979 0.8290 0.064 Uiso 1 1 calc R . .
C105 C 0.5340(5) 0.7824(5) 0.42927(16) 0.109(4) Uani 1 1 d G . .
H105 H 0.5232 0.7208 0.4417 0.131 Uiso 1 1 calc R . .
C106 C 0.6068(4) 0.7954(5) 0.38503(17) 0.127(5) Uani 1 1 d G . .
H106 H 0.6448 0.7426 0.3679 0.153 Uiso 1 1 calc R . .
C107 C 0.6229(3) 0.8874(5) 0.36637(17) 0.157(7) Uani 1 1 d G . .
H107 H 0.6716 0.8961 0.3368 0.188 Uiso 1 1 calc R . .
C108 C 0.5662(5) 0.9664(5) 0.39196(18) 0.131(5) Uani 1 1 d G . .
H108 H 0.5769 1.0279 0.3795 0.157 Uiso 1 1 calc R . .
C109 C 0.4934(4) 0.9533(5) 0.43621(17) 0.134(5) Uani 1 1 d G . .
H109 H 0.4554 1.0062 0.4533 0.161 Uiso 1 1 calc R . .
C110 C 0.4773(4) 0.8613(6) 0.45486(15) 0.129(5) Uani 1 1 d G . .
H110 H 0.4285 0.8526 0.4845 0.155 Uiso 1 1 calc R . .
C111 C 0.3705(3) 0.8767(2) 0.04871(14) 0.122(5) Uani 1 1 d G . .
H111 H 0.3881 0.8718 0.0805 0.146 Uiso 1 1 calc R . .
C112 C 0.4417(4) 0.8931(3) 0.00575(14) 0.096(3) Uani 1 1 d G . .
H112 H 0.5059 0.9016 0.0076 0.115 Uiso 1 1 calc R . .
C113 C 0.4143(4) 0.8964(3) -0.03955(14) 0.091(3) Uani 1 1 d G . .
H113 H 0.4609 0.9073 -0.0697 0.109 Uiso 1 1 calc R . .
C114 C 0.3233(4) 0.8847(3) -0.04188(15) 0.100(4) Uani 1 1 d G . .
H114 H 0.3064 0.8868 -0.0736 0.121 Uiso 1 1 calc R . .
C115 C 0.2557(4) 0.8698(4) 0.00028(15) 0.115(4) Uani 1 1 d G . .
H115 H 0.1921 0.8609 -0.0024 0.139 Uiso 1 1 calc R . .
C116 C 0.2754(4) 0.8671(4) 0.04687(15) 0.137(6) Uani 1 1 d G . .
H116 H 0.2263 0.8590 0.0764 0.164 Uiso 1 1 calc R . .

loop_
_atom_site_aniso_label
_atom_site_aniso_U_11
_atom_site_aniso_U_22
_atom_site_aniso_U_33
_atom_site_aniso_U_23
_atom_site_aniso_U_13
_atom_site_aniso_U_12
Lu1 0.02546(14) 0.02428(14) 0.02231(13) -0.00371(10) -0.00382(10) -0.00849(11)
Lu2 0.02502(14) 0.02414(14) 0.02231(13) -0.00400(10) -0.00431(10) -0.00792(11)
P1 0.0301(9) 0.0237(8) 0.0239(8) -0.0035(6) -0.0036(7) -0.0072(7)
P2 0.0259(8) 0.0241(8) 0.0235(8) -0.0032(6) -0.0027(6) -0.0052(7)
N1 0.031(3) 0.019(2) 0.027(3) -0.0007(19) -0.005(2) -0.007(2)
N2 0.031(3) 0.022(3) 0.029(3) -0.005(2) -0.004(2) -0.007(2)
N3 0.026(3) 0.028(3) 0.024(3) -0.003(2) -0.003(2) -0.007(2)
N4 0.026(3) 0.025(3) 0.030(3) -0.004(2) -0.007(2) -0.010(2)
N5 0.023(3) 0.036(3) 0.023(2) -0.006(2) -0.003(2) -0.008(2)
N6 0.021(2) 0.020(2) 0.029(2) -0.0038(19) -0.008(2) -0.002(2)
N7 0.026(3) 0.029(3) 0.029(3) -0.008(2) -0.008(2) -0.005(2)
N8 0.038(3) 0.023(3) 0.027(3) -0.003(2) -0.008(2) -0.006(2)
C1 0.028(3) 0.034(3) 0.024(3) -0.002(3) -0.002(3) -0.011(3)
C2 0.030(3) 0.032(3) 0.023(3) -0.002(2) -0.003(2) -0.011(3)
C3 0.029(3) 0.035(4) 0.034(3) -0.014(3) 0.003(3) -0.017(3)
C4 0.045(4) 0.037(4) 0.046(4) -0.006(3) -0.010(3) -0.016(3)
C5 0.067(5) 0.037(4) 0.066(5) 0.002(4) -0.012(4) -0.021(4)
C6 0.068(5) 0.056(5) 0.061(5) -0.016(4) 0.003(4) -0.046(4)
C7 0.039(4) 0.059(5) 0.049(4) -0.021(4) 0.006(3) -0.027(4)
C8 0.034(4) 0.038(4) 0.039(4) -0.012(3) 0.002(3) -0.012(3)
C9 0.034(4) 0.035(4) 0.026(3) -0.006(3) -0.007(3) -0.011(3)
C10 0.037(3) 0.044(4) 0.018(3) -0.008(3) 0.000(3) -0.015(3)
C11 0.034(3) 0.066(5) 0.024(3) -0.004(3) -0.008(3) -0.025(3)
C12 0.036(4) 0.079(5) 0.041(4) -0.011(4) -0.006(3) -0.022(4)
C13 0.030(4) 0.129(7) 0.052(5) -0.008(5) -0.003(3) -0.028(4)
C14 0.058(5) 0.147(8) 0.056(5) -0.002(5) -0.008(4) -0.075(5)
C15 0.077(5) 0.091(6) 0.068(5) -0.001(5) -0.019(5) -0.062(5)
C16 0.055(5) 0.075(6) 0.047(4) -0.003(4) -0.014(4) -0.043(4)
C17 0.035(4) 0.034(4) 0.033(3) -0.003(3) -0.007(3) -0.006(3)
C18 0.032(4) 0.036(4) 0.032(3) -0.008(3) -0.005(3) -0.006(3)
C19 0.026(3) 0.037(4) 0.029(3) -0.010(3) -0.004(3) -0.003(3)
C20 0.040(4) 0.045(4) 0.041(4) -0.001(3) -0.016(3) -0.013(3)
C21 0.049(5) 0.063(5) 0.068(5) -0.005(4) -0.015(4) -0.031(4)
C22 0.036(4) 0.077(6) 0.070(5) -0.012(4) -0.017(4) -0.020(4)
C23 0.043(4) 0.061(5) 0.061(5) -0.010(4) -0.021(4) -0.001(4)
C24 0.039(4) 0.050(4) 0.047(4) -0.006(3) -0.015(3) -0.009(3)
C25 0.028(3) 0.032(4) 0.046(4) -0.014(3) -0.003(3) -0.003(3)
C26 0.037(4) 0.023(3) 0.045(4) -0.006(3) -0.011(3) -0.006(3)
C27 0.049(4) 0.038(4) 0.052(4) -0.014(3) -0.013(3) -0.013(3)
C28 0.084(6) 0.046(4) 0.057(5) -0.009(3) -0.010(4) -0.030(4)
C29 0.086(6) 0.049(5) 0.093(6) -0.019(4) -0.003(5) -0.033(5)
C30 0.093(7) 0.065(5) 0.127(8) -0.046(5) -0.031(6) -0.031(5)
C31 0.147(9) 0.082(6) 0.142(9) -0.035(6) -0.094(7) -0.021(7)
C32 0.132(8) 0.047(5) 0.114(7) -0.009(4) -0.087(6) -0.009(5)
C33 0.039(4) 0.033(4) 0.024(3) -0.004(3) -0.011(3) -0.003(3)
C34 0.053(4) 0.027(4) 0.039(4) -0.001(3) -0.018(3) -0.007(3)
C35 0.070(5) 0.029(4) 0.068(5) -0.011(3) -0.030(4) 0.008(4)
C36 0.058(5) 0.047(5) 0.044(4) -0.009(3) -0.029(4) 0.009(4)
C37 0.038(4) 0.061(5) 0.039(4) -0.010(3) -0.013(3) 0.002(4)
C38 0.034(4) 0.035(4) 0.039(4) -0.002(3) -0.013(3) -0.002(3)
C39 0.038(4) 0.051(5) 0.066(5) -0.002(4) -0.017(4) -0.013(3)
C40 0.074(6) 0.026(4) 0.090(6) 0.007(4) -0.033(5) -0.012(4)
C41 0.074(6) 0.065(6) 0.083(6) -0.016(5) -0.040(5) 0.025(5)
C42 0.026(3) 0.023(3) 0.029(3) -0.009(2) -0.001(3) -0.004(3)
C43 0.037(4) 0.026(3) 0.040(4) -0.003(3) -0.008(3) -0.009(3)
C44 0.044(4) 0.031(4) 0.051(4) -0.010(3) -0.002(3) -0.019(3)
C45 0.037(4) 0.033(4) 0.064(5) -0.023(3) -0.005(3) -0.002(3)
C46 0.025(3) 0.042(4) 0.061(4) -0.018(3) -0.006(3) -0.002(3)
C47 0.032(4) 0.033(4) 0.037(3) -0.009(3) -0.005(3) -0.011(3)
C48 0.031(4) 0.036(4) 0.064(5) -0.009(3) -0.006(3) -0.015(3)
C49 0.049(5) 0.043(5) 0.121(7) -0.035(5) -0.015(5) -0.002(4)
C50 0.035(4) 0.041(4) 0.083(5) -0.016(4) -0.001(4) -0.011(3)
C51 0.027(3) 0.023(3) 0.030(3) -0.009(2) 0.004(3) -0.007(3)
C52 0.035(4) 0.037(4) 0.032(3) -0.004(3) -0.003(3) -0.015(3)
C53 0.035(4) 0.043(4) 0.056(4) -0.024(3) 0.002(3) -0.012(3)
C54 0.034(4) 0.034(4) 0.086(6) -0.019(4) -0.001(4) -0.012(3)
C55 0.055(5) 0.032(4) 0.073(5) 0.002(4) -0.004(4) -0.017(4)
C56 0.044(4) 0.035(4) 0.043(4) -0.003(3) -0.006(3) -0.016(3)
C57 0.040(4) 0.019(3) 0.028(3) -0.003(2) -0.009(3) -0.010(3)
C58 0.044(4) 0.024(3) 0.043(4) -0.001(3) -0.019(3) -0.005(3)
C59 0.056(5) 0.033(4) 0.075(5) -0.014(4) -0.033(4) -0.004(3)
C60 0.094(7) 0.033(4) 0.056(5) -0.001(3) -0.048(5) -0.010(4)
C61 0.088(6) 0.037(4) 0.037(4) -0.003(3) -0.021(4) -0.017(4)
C62 0.058(5) 0.041(4) 0.030(3) -0.007(3) -0.008(3) -0.012(3)
C63 0.029(3) 0.032(3) 0.025(3) -0.010(2) -0.004(3) -0.006(3)
C64 0.041(4) 0.032(4) 0.037(4) -0.006(3) -0.002(3) -0.013(3)
C65 0.034(4) 0.034(4) 0.041(4) -0.009(3) 0.000(3) -0.003(3)
C66 0.045(4) 0.033(4) 0.049(4) -0.020(3) 0.006(3) -0.002(3)
C67 0.050(4) 0.028(4) 0.040(4) -0.007(3) -0.006(3) -0.012(3)
C68 0.033(3) 0.028(3) 0.022(3) -0.005(2) -0.004(2) -0.011(3)
C69 0.030(3) 0.024(3) 0.035(3) -0.005(3) -0.005(3) -0.010(3)
C70 0.034(3) 0.033(3) 0.020(3) -0.007(2) 0.003(3) -0.008(3)
C71 0.037(4) 0.038(4) 0.025(3) -0.004(3) -0.010(3) -0.009(3)
C72 0.046(4) 0.046(4) 0.034(4) -0.012(3) -0.013(3) 0.005(3)
C73 0.068(5) 0.024(3) 0.033(4) 0.003(3) -0.019(3) -0.002(3)
C74 0.069(5) 0.032(4) 0.025(3) -0.001(3) 0.000(3) -0.020(4)
C75 0.040(4) 0.035(4) 0.022(3) -0.010(3) 0.002(3) -0.009(3)
C76 0.040(4) 0.036(4) 0.041(4) -0.008(3) 0.002(3) -0.013(3)
C77 0.029(4) 0.060(5) 0.056(4) -0.010(4) -0.007(3) -0.010(3)
C78 0.029(3) 0.029(3) 0.026(3) -0.001(2) -0.005(3) -0.008(3)
C79 0.032(4) 0.044(4) 0.033(3) -0.005(3) -0.006(3) -0.011(3)
C80 0.054(5) 0.058(5) 0.034(4) -0.002(3) -0.011(3) -0.027(4)
C81 0.035(4) 0.042(4) 0.058(4) 0.010(3) -0.021(3) -0.014(3)
C82 0.025(4) 0.040(4) 0.056(4) 0.001(3) -0.003(3) -0.007(3)
C83 0.034(4) 0.034(4) 0.034(3) -0.005(3) -0.001(3) -0.008(3)
C84 0.027(3) 0.028(3) 0.029(3) -0.010(3) -0.005(3) -0.002(3)
C85 0.042(4) 0.037(4) 0.029(3) -0.003(3) -0.005(3) -0.002(3)
C86 0.068(5) 0.057(5) 0.027(4) -0.002(3) -0.009(3) -0.012(4)
C87 0.069(5) 0.053(5) 0.047(4) -0.023(4) -0.024(4) 0.003(4)
C88 0.061(5) 0.039(4) 0.054(4) -0.013(3) -0.028(4) -0.008(4)
C89 0.035(4) 0.027(3) 0.036(3) -0.004(3) -0.012(3) -0.001(3)
C90 0.034(3) 0.028(3) 0.017(3) -0.004(2) -0.003(2) -0.007(3)
C91 0.033(4) 0.029(3) 0.036(3) -0.005(3) -0.003(3) -0.006(3)
C92 0.055(5) 0.028(4) 0.035(4) -0.005(3) -0.001(3) -0.011(3)
C93 0.050(4) 0.027(3) 0.035(3) -0.008(3) -0.018(3) 0.007(3)
C94 0.032(3) 0.038(4) 0.025(3) -0.008(3) -0.010(3) 0.004(3)
C95 0.028(3) 0.027(3) 0.018(3) -0.005(2) -0.005(2) -0.001(3)
C96 0.024(3) 0.026(3) 0.033(3) -0.007(2) -0.007(3) -0.006(3)
C97 0.025(3) 0.032(3) 0.020(3) -0.004(2) -0.002(2) -0.008(3)
C98 0.031(4) 0.034(4) 0.036(3) -0.001(3) -0.004(3) -0.013(3)
C99 0.021(3) 0.051(4) 0.051(4) -0.001(3) -0.008(3) -0.009(3)
C100 0.029(4) 0.047(4) 0.049(4) -0.004(3) 0.001(3) 0.004(3)
C101 0.037(4) 0.040(4) 0.034(3) -0.004(3) -0.002(3) -0.007(3)
C102 0.023(3) 0.035(4) 0.026(3) 0.000(3) -0.003(3) -0.002(3)
C103 0.039(4) 0.029(4) 0.051(4) -0.012(3) -0.011(3) -0.003(3)
C104 0.037(4) 0.050(4) 0.046(4) -0.004(3) -0.009(3) -0.018(3)
C105 0.061(7) 0.161(11) 0.087(8) -0.007(7) -0.008(6) -0.010(7)
C106 0.069(8) 0.228(16) 0.081(8) -0.048(9) -0.015(6) -0.010(9)
C107 0.069(8) 0.32(2) 0.075(8) -0.001(11) -0.025(6) -0.041(11)
C108 0.104(10) 0.203(15) 0.093(9) 0.048(9) -0.055(7) -0.066(10)
C109 0.123(11) 0.171(14) 0.081(8) 0.008(8) -0.025(8) -0.001(9)
C110 0.102(9) 0.145(12) 0.088(8) -0.006(8) 0.016(7) 0.021(8)
C111 0.144(11) 0.096(9) 0.080(8) -0.017(6) -0.020(8) 0.047(9)
C112 0.059(6) 0.063(6) 0.162(11) -0.043(7) -0.025(7) 0.013(5)
C113 0.112(9) 0.038(5) 0.097(8) -0.021(5) 0.028(7) -0.006(6)
C114 0.145(11) 0.054(6) 0.108(9) -0.032(6) -0.032(8) -0.014(7)
C115 0.094(8) 0.049(6) 0.182(13) 0.002(8) 0.011(9) -0.022(6)
C116 0.131(11) 0.086(8) 0.106(9) 0.038(7) 0.046(8) 0.027(8)

loop_
_atom_type_symbol
_atom_type_description
_atom_type_scat_dispersion_real
_atom_type_scat_dispersion_imag
_atom_type_scat_source
C C 0.0033 0.0016 'International Tables Vol C Tables 4.2.6.8 and 6.1.1.4'
H H 0.0000 0.0000 'International Tables Vol C Tables 4.2.6.8 and 6.1.1.4'
N N 0.0061 0.0033 'International Tables Vol C Tables 4.2.6.8 and 6.1.1.4'
P P 0.1023 0.0942 'International Tables Vol C Tables 4.2.6.8 and 6.1.1.4'
Lu Lu -0.4720 5.8584 'International Tables Vol C Tables 4.2.6.8 and 6.1.1.4'

loop_
_geom_angle_atom_site_label_1
_geom_angle_atom_site_label_2
_geom_angle_atom_site_label_3
_geom_angle
_geom_angle_site_symmetry_1
_geom_angle_site_symmetry_3
_geom_angle_publ_flag
N1 Lu1 N2 86.26(15) . . ?
N1 Lu1 C17 92.61(18) . . ?
N2 Lu1 C17 92.35(17) . . ?
N1 Lu1 C1 114.96(17) . . ?
N2 Lu1 C1 155.70(17) . . ?
C17 Lu1 C1 98.04(18) . . ?
N1 Lu1 C9 107.11(18) . . ?
N2 Lu1 C9 83.35(16) . . ?
C17 Lu1 C9 159.4(2) . . ?
C1 Lu1 C9 79.22(18) . . ?
N1 Lu1 N4 138.13(15) . . ?
N2 Lu1 N4 52.14(14) . . ?
C17 Lu1 N4 85.45(17) . . ?
C1 Lu1 N4 106.70(17) . . ?
C9 Lu1 N4 76.01(16) . . ?
N5 Lu2 C25 92.61(19) . . ?
N5 Lu2 N6 87.78(15) . . ?
C25 Lu2 N6 93.54(17) . . ?
N5 Lu2 C9 100.37(18) . . ?
C25 Lu2 C9 104.1(2) . . ?
N6 Lu2 C9 160.07(16) . . ?
N5 Lu2 C1 111.85(17) . . ?
C25 Lu2 C1 154.6(2) . . ?
N6 Lu2 C1 81.19(15) . . ?
C9 Lu2 C1 78.89(18) . . ?
N5 Lu2 N8 136.92(15) . . ?
C25 Lu2 N8 81.36(17) . . ?
N6 Lu2 N8 50.51(14) . . ?
C9 Lu2 N8 122.53(16) . . ?
C1 Lu2 N8 76.13(16) . . ?
N2 P1 C57 111.2(2) . . ?
N2 P1 C63 111.7(2) . . ?
C57 P1 C63 106.1(2) . . ?
N2 P1 C51 108.1(2) . . ?
C57 P1 C51 110.2(3) . . ?
C63 P1 C51 109.6(3) . . ?
N6 P2 C90 109.8(2) . . ?
N6 P2 C78 109.2(2) . . ?
C90 P2 C78 109.0(3) . . ?
N6 P2 C84 110.4(2) . . ?
C90 P2 C84 108.8(2) . . ?
C78 P2 C84 109.7(3) . . ?
C70 N1 C69 113.9(4) . . ?
C70 N1 Lu1 131.4(3) . . ?
C69 N1 Lu1 113.3(3) . . ?
N3 N2 P1 108.5(3) . . ?
N3 N2 Lu1 103.7(3) . . ?
P1 N2 Lu1 147.5(3) . . ?
N4 N3 N2 109.3(4) . . ?
N3 N4 C42 110.8(4) . . ?
N3 N4 Lu1 94.8(3) . . ?
C42 N4 Lu1 154.3(3) . . ?
C97 N5 C96 111.0(4) . . ?
C97 N5 Lu2 133.1(3) . . ?
C96 N5 Lu2 115.8(3) . . ?
N7 N6 P2 108.4(3) . . ?
N7 N6 Lu2 105.7(3) . . ?
P2 N6 Lu2 145.8(2) . . ?
N8 N7 N6 110.7(4) . . ?
N7 N8 C33 110.1(4) . . ?
N7 N8 Lu2 93.1(3) . . ?
C33 N8 Lu2 156.7(3) . . ?
C2 C1 Lu1 102.2(4) . . ?
C2 C1 Lu2 151.9(4) . . ?
Lu1 C1 Lu2 99.78(19) . . ?
C1 C2 C3 175.4(6) . . ?
C4 C3 C8 119.7(5) . . ?
C4 C3 C2 120.4(5) . . ?
C8 C3 C2 119.9(6) . . ?
C5 C4 C3 120.3(6) . . ?
C5 C4 H4 119.9 . . ?
C3 C4 H4 119.9 . . ?
C4 C5 C6 119.7(7) . . ?
C4 C5 H5A 120.1 . . ?
C6 C5 H5A 120.1 . . ?
C7 C6 C5 120.3(6) . . ?
C7 C6 H6 119.8 . . ?
C5 C6 H6 119.8 . . ?
C6 C7 C8 120.3(6) . . ?
C6 C7 H7 119.9 . . ?
C8 C7 H7 119.9 . . ?
C7 C8 C3 119.7(6) . . ?
C7 C8 H8 120.2 . . ?
C3 C8 H8 120.2 . . ?
C10 C9 Lu2 100.5(4) . . ?
C10 C9 Lu1 159.7(4) . . ?
Lu2 C9 Lu1 99.8(2) . . ?
C9 C10 C11 175.1(6) . . ?
C12 C11 C16 119.8(6) . . ?
C12 C11 C10 119.4(6) . . ?
C16 C11 C10 120.7(6) . . ?
C11 C12 C13 119.5(7) . . ?
C11 C12 H12 120.2 . . ?
C13 C12 H12 120.2 . . ?
C14 C13 C12 119.5(8) . . ?
C14 C13 H13 120.2 . . ?
C12 C13 H13 120.2 . . ?
C15 C14 C13 120.6(7) . . ?
C15 C14 H14 119.7 . . ?
C13 C14 H14 119.7 . . ?
C14 C15 C16 122.0(8) . . ?
C14 C15 H15 119.0 . . ?
C16 C15 H15 119.0 . . ?
C15 C16 C11 118.5(8) . . ?
C15 C16 H16 120.7 . . ?
C11 C16 H16 120.7 . . ?
C18 C17 Lu1 165.5(5) . . ?
C17 C18 C19 175.1(6) . . ?
C24 C19 C20 118.6(6) . . ?
C24 C19 C18 121.4(6) . . ?
C20 C19 C18 120.0(5) . . ?
C21 C20 C19 121.4(6) . . ?
C21 C20 H20 119.3 . . ?
C19 C20 H20 119.3 . . ?
C22 C21 C20 119.3(7) . . ?
C22 C21 H21 120.3 . . ?
C20 C21 H21 120.3 . . ?
C23 C22 C21 120.5(7) . . ?
C23 C22 H22 119.7 . . ?
C21 C22 H22 119.7 . . ?
C22 C23 C24 120.0(7) . . ?
C22 C23 H23 120.0 . . ?
C24 C23 H23 120.0 . . ?
C19 C24 C23 120.2(6) . . ?
C19 C24 H24 119.9 . . ?
C23 C24 H24 119.9 . . ?
C26 C25 Lu2 170.9(5) . . ?
C25 C26 C27 177.2(6) . . ?
C32 C27 C28 118.0(7) . . ?
C32 C27 C26 122.4(7) . . ?
C28 C27 C26 119.6(6) . . ?
C27 C28 C29 121.4(7) . . ?
C27 C28 H28 119.3 . . ?
C29 C28 H28 119.3 . . ?
C30 C29 C28 119.4(8) . . ?
C30 C29 H29 120.3 . . ?
C28 C29 H29 120.3 . . ?
C31 C30 C29 120.3(8) . . ?
C31 C30 H30 119.9 . . ?
C29 C30 H30 119.9 . . ?
C30 C31 C32 120.6(9) . . ?
C30 C31 H31 119.7 . . ?
C32 C31 H31 119.7 . . ?
C27 C32 C31 120.2(8) . . ?
C27 C32 H32 119.9 . . ?
C31 C32 H32 119.9 . . ?
C34 C33 C38 121.3(6) . . ?
C34 C33 N8 118.5(5) . . ?
C38 C33 N8 120.2(5) . . ?
C33 C34 C35 118.3(6) . . ?
C33 C34 C40 121.2(6) . . ?
C35 C34 C40 120.5(6) . . ?
C36 C35 C34 122.7(7) . . ?
C36 C35 H35 118.7 . . ?
C34 C35 H35 118.7 . . ?
C35 C36 C37 117.5(6) . . ?
C35 C36 C41 121.5(7) . . ?
C37 C36 C41 121.0(7) . . ?
C36 C37 C38 122.4(6) . . ?
C36 C37 H37 118.8 . . ?
C38 C37 H37 118.8 . . ?
C33 C38 C37 117.8(6) . . ?
C33 C38 C39 123.0(5) . . ?
C37 C38 C39 119.2(6) . . ?
C38 C39 H39A 109.5 . . ?
C38 C39 H39B 109.5 . . ?
H39A C39 H39B 109.5 . . ?
C38 C39 H39C 109.5 . . ?
H39A C39 H39C 109.5 . . ?
H39B C39 H39C 109.5 . . ?
C34 C40 H40A 109.5 . . ?
C34 C40 H40B 109.5 . . ?
H40A C40 H40B 109.5 . . ?
C34 C40 H40C 109.5 . . ?
H40A C40 H40C 109.5 . . ?
H40B C40 H40C 109.5 . . ?
C36 C41 H41A 109.5 . . ?
C36 C41 H41B 109.5 . . ?
H41A C41 H41B 109.5 . . ?
C36 C41 H41C 109.5 . . ?
H41A C41 H41C 109.5 . . ?
H41B C41 H41C 109.5 . . ?
C47 C42 C43 121.0(5) . . ?
C47 C42 N4 117.2(5) . . ?
C43 C42 N4 121.8(5) . . ?
C44 C43 C42 117.8(5) . . ?
C44 C43 C48 119.9(5) . . ?
C42 C43 C48 122.3(5) . . ?
C45 C44 C43 123.2(6) . . ?
C45 C44 H44 118.4 . . ?
C43 C44 H44 118.4 . . ?
C44 C45 C46 117.0(6) . . ?
C44 C45 C49 122.1(6) . . ?
C46 C45 C49 120.9(6) . . ?
C47 C46 C45 122.7(6) . . ?
C47 C46 H46 118.7 . . ?
C45 C46 H46 118.7 . . ?
C46 C47 C42 118.0(5) . . ?
C46 C47 C50 120.9(5) . . ?
C42 C47 C50 121.0(5) . . ?
C43 C48 H48A 109.5 . . ?
C43 C48 H48B 109.5 . . ?
H48A C48 H48B 109.5 . . ?
C43 C48 H48C 109.5 . . ?
H48A C48 H48C 109.5 . . ?
H48B C48 H48C 109.5 . . ?
C45 C49 H49A 109.5 . . ?
C45 C49 H49B 109.5 . . ?
H49A C49 H49B 109.5 . . ?
C45 C49 H49C 109.5 . . ?
H49A C49 H49C 109.5 . . ?
H49B C49 H49C 109.5 . . ?
C47 C50 H50A 109.5 . . ?
C47 C50 H50B 109.5 . . ?
H50A C50 H50B 109.5 . . ?
C47 C50 H50C 109.5 . . ?
H50A C50 H50C 109.5 . . ?
H50B C50 H50C 109.5 . . ?
C56 C51 C52 119.6(5) . . ?
C56 C51 P1 124.7(5) . . ?
C52 C51 P1 115.6(4) . . ?
C53 C52 C51 119.6(6) . . ?
C53 C52 H52 120.2 . . ?
C51 C52 H52 120.2 . . ?
C54 C53 C52 119.4(6) . . ?
C54 C53 H53 120.3 . . ?
C52 C53 H53 120.3 . . ?
C55 C54 C53 121.3(6) . . ?
C55 C54 H54 119.3 . . ?
C53 C54 H54 119.3 . . ?
C54 C55 C56 119.9(6) . . ?
C54 C55 H55 120.1 . . ?
C56 C55 H55 120.1 . . ?
C51 C56 C55 120.2(6) . . ?
C51 C56 H56 119.9 . . ?
C55 C56 H56 119.9 . . ?
C58 C57 C62 120.3(5) . . ?
C58 C57 P1 119.9(4) . . ?
C62 C57 P1 119.7(5) . . ?
C57 C58 C59 118.6(6) . . ?
C57 C58 H58 120.7 . . ?
C59 C58 H58 120.7 . . ?
C60 C59 C58 120.3(7) . . ?
C60 C59 H59 119.9 . . ?
C58 C59 H59 119.9 . . ?
C61 C60 C59 121.0(6) . . ?
C61 C60 H60 119.5 . . ?
C59 C60 H60 119.5 . . ?
C62 C61 C60 119.2(7) . . ?
C62 C61 H61 120.4 . . ?
C60 C61 H61 120.4 . . ?
C61 C62 C57 120.7(6) . . ?
C61 C62 H62 119.6 . . ?
C57 C62 H62 119.6 . . ?
C64 C63 C68 120.5(5) . . ?
C64 C63 P1 115.7(4) . . ?
C68 C63 P1 122.9(4) . . ?
C65 C64 C63 120.4(6) . . ?
C65 C64 H64 119.8 . . ?
C63 C64 H64 119.8 . . ?
C66 C65 C64 119.8(6) . . ?
C66 C65 H65 120.1 . . ?
C64 C65 H65 120.1 . . ?
C65 C66 C67 120.3(6) . . ?
C65 C66 H66 119.8 . . ?
C67 C66 H66 119.8 . . ?
C66 C67 C68 122.1(6) . . ?
C66 C67 H67 119.0 . . ?
C68 C67 H67 119.0 . . ?
C67 C68 C63 116.9(5) . . ?
C67 C68 C69 119.0(5) . . ?
C63 C68 C69 124.1(5) . . ?
N1 C69 C68 112.4(4) . . ?
N1 C69 H69A 109.1 . . ?
C68 C69 H69A 109.1 . . ?
N1 C69 H69B 109.1 . . ?
C68 C69 H69B 109.1 . . ?
H69A C69 H69B 107.9 . . ?
C71 C70 N1 121.3(5) . . ?
C71 C70 C75 118.3(5) . . ?
N1 C70 C75 120.4(5) . . ?
C72 C71 C70 119.6(6) . . ?
C72 C71 C77 119.9(6) . . ?
C70 C71 C77 120.5(5) . . ?
C73 C72 C71 122.0(6) . . ?
C73 C72 H72 119.0 . . ?
C71 C72 H72 119.0 . . ?
C74 C73 C72 119.0(6) . . ?
C74 C73 H73 120.5 . . ?
C72 C73 H73 120.5 . . ?
C73 C74 C75 121.8(6) . . ?
C73 C74 H74 119.1 . . ?
C75 C74 H74 119.1 . . ?
C74 C75 C70 119.1(6) . . ?
C74 C75 C76 119.8(5) . . ?
C70 C75 C76 121.1(5) . . ?
C75 C76 H76A 109.5 . . ?
C75 C76 H76B 109.5 . . ?
H76A C76 H76B 109.5 . . ?
C75 C76 H76C 109.5 . . ?
H76A C76 H76C 109.5 . . ?
H76B C76 H76C 109.5 . . ?
C71 C77 H77A 109.5 . . ?
C71 C77 H77B 109.5 . . ?
H77A C77 H77B 109.5 . . ?
C71 C77 H77C 109.5 . . ?
H77A C77 H77C 109.5 . . ?
H77B C77 H77C 109.5 . . ?
C79 C78 C83 119.8(5) . . ?
C79 C78 P2 116.5(4) . . ?
C83 C78 P2 123.1(4) . . ?
C78 C79 C80 120.3(6) . . ?
C78 C79 H79 119.9 . . ?
C80 C79 H79 119.9 . . ?
C81 C80 C79 118.6(6) . . ?
C81 C80 H80 120.7 . . ?
C79 C80 H80 120.7 . . ?
C82 C81 C80 121.4(6) . . ?
C82 C81 H81 119.3 . . ?
C80 C81 H81 119.3 . . ?
C81 C82 C83 120.4(6) . . ?
C81 C82 H82 119.8 . . ?
C83 C82 H82 119.8 . . ?
C78 C83 C82 119.5(6) . . ?
C78 C83 H83 120.2 . . ?
C82 C83 H83 120.2 . . ?
C89 C84 C85 119.5(5) . . ?
C89 C84 P2 119.7(4) . . ?
C85 C84 P2 120.8(4) . . ?
C86 C85 C84 119.6(6) . . ?
C86 C85 H85 120.2 . . ?
C84 C85 H85 120.2 . . ?
C87 C86 C85 119.5(6) . . ?
C87 C86 H86 120.2 . . ?
C85 C86 H86 120.2 . . ?
C88 C87 C86 121.6(6) . . ?
C88 C87 H87 119.2 . . ?
C86 C87 H87 119.2 . . ?
C87 C88 C89 118.8(6) . . ?
C87 C88 H88 120.6 . . ?
C89 C88 H88 120.6 . . ?
C84 C89 C88 121.0(6) . . ?
C84 C89 H89 119.5 . . ?
C88 C89 H89 119.5 . . ?
C91 C90 C95 120.5(5) . . ?
C91 C90 P2 117.6(4) . . ?
C95 C90 P2 121.6(4) . . ?
C92 C91 C90 120.7(6) . . ?
C92 C91 H91 119.6 . . ?
C90 C91 H91 119.6 . . ?
C91 C92 C93 120.0(6) . . ?
C91 C92 H92 120.0 . . ?
C93 C92 H92 120.0 . . ?
C94 C93 C92 119.2(6) . . ?
C94 C93 H93 120.4 . . ?
C92 C93 H93 120.4 . . ?
C93 C94 C95 122.4(6) . . ?
C93 C94 H94 118.8 . . ?
C95 C94 H94 118.8 . . ?
C94 C95 C90 117.2(5) . . ?
C94 C95 C96 118.7(5) . . ?
C90 C95 C96 123.9(5) . . ?
N5 C96 C95 110.7(4) . . ?
N5 C96 H96A 109.5 . . ?
C95 C96 H96A 109.5 . . ?
N5 C96 H96B 109.5 . . ?
C95 C96 H96B 109.5 . . ?
H96A C96 H96B 108.1 . . ?
C102 C97 C98 119.2(5) . . ?
C102 C97 N5 120.6(5) . . ?
C98 C97 N5 120.2(5) . . ?
C99 C98 C97 119.0(6) . . ?
C99 C98 C104 119.4(5) . . ?
C97 C98 C104 121.6(5) . . ?
C100 C99 C98 121.7(6) . . ?
C100 C99 H99 119.1 . . ?
C98 C99 H99 119.1 . . ?
C99 C100 C101 118.8(6) . . ?
C99 C100 H100 120.6 . . ?
C101 C100 H100 120.6 . . ?
C102 C101 C100 121.2(6) . . ?
C102 C101 H101 119.4 . . ?
C100 C101 H101 119.4 . . ?
C101 C102 C97 120.1(5) . . ?
C101 C102 C103 118.8(5) . . ?
C97 C102 C103 121.1(5) . . ?
C102 C103 H10A 109.5 . . ?
C102 C103 H10B 109.5 . . ?
H10A C103 H10B 109.5 . . ?
C102 C103 H10C 109.5 . . ?
H10A C103 H10C 109.5 . . ?
H10B C103 H10C 109.5 . . ?
C98 C104 H10D 109.5 . . ?
C98 C104 H10E 109.5 . . ?
H10D C104 H10E 109.5 . . ?
C98 C104 H10F 109.5 . . ?
H10D C104 H10F 109.5 . . ?
H10E C104 H10F 109.5 . . ?
C106 C105 C110 120.0 . . ?
C106 C105 H105 120.0 . . ?
C110 C105 H105 120.0 . . ?
C107 C106 C105 120.0 . . ?
C107 C106 H106 120.0 . . ?
C105 C106 H106 120.0 . . ?
C106 C107 C108 120.0 . . ?
C106 C107 H107 120.0 . . ?
C108 C107 H107 120.0 . . ?
C109 C108 C107 120.0 . . ?
C109 C108 H108 120.0 . . ?
C107 C108 H108 120.0 . . ?
C108 C109 C110 120.0 . . ?
C108 C109 H109 120.0 . . ?
C110 C109 H109 120.0 . . ?
C109 C110 C105 120.0 . . ?
C109 C110 H110 120.0 . . ?
C105 C110 H110 120.0 . . ?
C116 C111 C112 122.5 . . ?
C116 C111 H111 118.7 . . ?
C112 C111 H111 118.7 . . ?
C113 C112 C111 116.8 . . ?
C113 C112 H112 121.6 . . ?
C111 C112 H112 121.6 . . ?
C114 C113 C112 121.3 . . ?
C114 C113 H113 119.4 . . ?
C112 C113 H113 119.4 . . ?
C113 C114 C115 120.6 . . ?
C113 C114 H114 119.7 . . ?
C115 C114 H114 119.7 . . ?
C114 C115 C116 122.3 . . ?
C114 C115 H115 118.9 . . ?
C116 C115 H115 118.9 . . ?
C115 C116 C111 116.5 . . ?
C115 C116 H116 121.8 . . ?
C111 C116 H116 121.8 . . ?

loop_
_geom_bond_atom_site_label_1
_geom_bond_atom_site_label_2
_geom_bond_distance
_geom_bond_site_symmetry_2
_geom_bond_publ_flag
Lu1 N1 2.166(4) . ?
Lu1 N2 2.327(4) . ?
Lu1 C17 2.372(6) . ?
Lu1 C1 2.465(5) . ?
Lu1 C9 2.474(6) . ?
Lu1 N4 2.575(4) . ?
Lu2 N5 2.151(4) . ?
Lu2 C25 2.344(6) . ?
Lu2 N6 2.361(4) . ?
Lu2 C9 2.474(5) . ?
Lu2 C1 2.482(6) . ?
Lu2 N8 2.691(5) . ?
P1 N2 1.634(4) . ?
P1 C57 1.795(5) . ?
P1 C63 1.797(6) . ?
P1 C51 1.801(5) . ?
P2 N6 1.634(4) . ?
P2 C90 1.803(6) . ?
P2 C78 1.808(6) . ?
P2 C84 1.809(5) . ?
N1 C70 1.413(7) . ?
N1 C69 1.473(6) . ?
N2 N3 1.374(6) . ?
N3 N4 1.280(5) . ?
N4 C42 1.436(6) . ?
N5 C97 1.424(7) . ?
N5 C96 1.477(6) . ?
N6 N7 1.375(6) . ?
N7 N8 1.270(6) . ?
N8 C33 1.460(7) . ?
C1 C2 1.212(7) . ?
C2 C3 1.450(7) . ?
C3 C4 1.387(8) . ?
C3 C8 1.389(8) . ?
C4 C5 1.380(8) . ?
C4 H4 0.9300 . ?
C5 C6 1.384(9) . ?
C5 H5A 0.9300 . ?
C6 C7 1.374(9) . ?
C6 H6 0.9300 . ?
C7 C8 1.386(8) . ?
C7 H7 0.9300 . ?
C8 H8 0.9300 . ?
C9 C10 1.219(7) . ?
C10 C11 1.442(8) . ?
C11 C12 1.388(9) . ?
C11 C16 1.396(9) . ?
C12 C13 1.394(9) . ?
C12 H12 0.9300 . ?
C13 C14 1.379(11) . ?
C13 H13 0.9300 . ?
C14 C15 1.336(11) . ?
C14 H14 0.9300 . ?
C15 C16 1.381(8) . ?
C15 H15 0.9300 . ?
C16 H16 0.9300 . ?
C17 C18 1.211(7) . ?
C18 C19 1.454(8) . ?
C19 C24 1.381(8) . ?
C19 C20 1.382(8) . ?
C20 C21 1.381(8) . ?
C20 H20 0.9300 . ?
C21 C22 1.375(9) . ?
C21 H21 0.9300 . ?
C22 C23 1.366(9) . ?
C22 H22 0.9300 . ?
C23 C24 1.395(8) . ?
C23 H23 0.9300 . ?
C24 H24 0.9300 . ?
C25 C26 1.224(7) . ?
C26 C27 1.441(8) . ?
C27 C32 1.369(9) . ?
C27 C28 1.375(9) . ?
C28 C29 1.385(9) . ?
C28 H28 0.9300 . ?
C29 C30 1.354(11) . ?
C29 H29 0.9300 . ?
C30 C31 1.349(12) . ?
C30 H30 0.9300 . ?
C31 C32 1.389(11) . ?
C31 H31 0.9300 . ?
C32 H32 0.9300 . ?
C33 C34 1.388(8) . ?
C33 C38 1.397(8) . ?
C34 C35 1.394(8) . ?
C34 C40 1.501(8) . ?
C35 C36 1.378(9) . ?
C35 H35 0.9300 . ?
C36 C37 1.388(9) . ?
C36 C41 1.508(9) . ?
C37 C38 1.401(8) . ?
C37 H37 0.9300 . ?
C38 C39 1.511(8) . ?
C39 H39A 0.9600 . ?
C39 H39B 0.9600 . ?
C39 H39C 0.9600 . ?
C40 H40A 0.9600 . ?
C40 H40B 0.9600 . ?
C40 H40C 0.9600 . ?
C41 H41A 0.9600 . ?
C41 H41B 0.9600 . ?
C41 H41C 0.9600 . ?
C42 C47 1.392(7) . ?
C42 C43 1.397(7) . ?
C43 C44 1.384(8) . ?
C43 C48 1.517(8) . ?
C44 C45 1.375(8) . ?
C44 H44 0.9300 . ?
C45 C46 1.390(8) . ?
C45 C49 1.515(8) . ?
C46 C47 1.385(8) . ?
C46 H46 0.9300 . ?
C47 C50 1.510(8) . ?
C48 H48A 0.9600 . ?
C48 H48B 0.9600 . ?
C48 H48C 0.9600 . ?
C49 H49A 0.9600 . ?
C49 H49B 0.9600 . ?
C49 H49C 0.9600 . ?
C50 H50A 0.9600 . ?
C50 H50B 0.9600 . ?
C50 H50C 0.9600 . ?
C51 C56 1.376(7) . ?
C51 C52 1.404(7) . ?
C52 C53 1.388(7) . ?
C52 H52 0.9300 . ?
C53 C54 1.376(9) . ?
C53 H53 0.9300 . ?
C54 C55 1.365(9) . ?
C54 H54 0.9300 . ?
C55 C56 1.387(8) . ?
C55 H55 0.9300 . ?
C56 H56 0.9300 . ?
C57 C58 1.385(8) . ?
C57 C62 1.396(7) . ?
C58 C59 1.396(8) . ?
C58 H58 0.9300 . ?
C59 C60 1.384(9) . ?
C59 H59 0.9300 . ?
C60 C61 1.377(9) . ?
C60 H60 0.9300 . ?
C61 C62 1.371(8) . ?
C61 H61 0.9300 . ?
C62 H62 0.9300 . ?
C63 C64 1.402(7) . ?
C63 C68 1.409(7) . ?
C64 C65 1.378(8) . ?
C64 H64 0.9300 . ?
C65 C66 1.366(8) . ?
C65 H65 0.9300 . ?
C66 C67 1.387(8) . ?
C66 H66 0.9300 . ?
C67 C68 1.392(8) . ?
C67 H67 0.9300 . ?
C68 C69 1.510(7) . ?
C69 H69A 0.9700 . ?
C69 H69B 0.9700 . ?
C70 C71 1.406(8) . ?
C70 C75 1.421(7) . ?
C71 C72 1.391(8) . ?
C71 C77 1.510(8) . ?
C72 C73 1.368(8) . ?
C72 H72 0.9300 . ?
C73 C74 1.365(8) . ?
C73 H73 0.9300 . ?
C74 C75 1.399(8) . ?
C74 H74 0.9300 . ?
C75 C76 1.517(8) . ?
C76 H76A 0.9600 . ?
C76 H76B 0.9600 . ?
C76 H76C 0.9600 . ?
C77 H77A 0.9600 . ?
C77 H77B 0.9600 . ?
C77 H77C 0.9600 . ?
C78 C79 1.382(8) . ?
C78 C83 1.382(7) . ?
C79 C80 1.395(8) . ?
C79 H79 0.9300 . ?
C80 C81 1.385(8) . ?
C80 H80 0.9300 . ?
C81 C82 1.346(8) . ?
C81 H81 0.9300 . ?
C82 C83 1.392(8) . ?
C82 H82 0.9300 . ?
C83 H83 0.9300 . ?
C84 C89 1.378(7) . ?
C84 C85 1.391(7) . ?
C85 C86 1.382(8) . ?
C85 H85 0.9300 . ?
C86 C87 1.380(9) . ?
C86 H86 0.9300 . ?
C87 C88 1.364(9) . ?
C87 H87 0.9300 . ?
C88 C89 1.381(8) . ?
C88 H88 0.9300 . ?
C89 H89 0.9300 . ?
C90 C91 1.397(7) . ?
C90 C95 1.403(7) . ?
C91 C92 1.374(8) . ?
C91 H91 0.9300 . ?
C92 C93 1.389(8) . ?
C92 H92 0.9300 . ?
C93 C94 1.383(8) . ?
C93 H93 0.9300 . ?
C94 C95 1.401(7) . ?
C94 H94 0.9300 . ?
C95 C96 1.496(7) . ?
C96 H96A 0.9700 . ?
C96 H96B 0.9700 . ?
C97 C102 1.405(7) . ?
C97 C98 1.410(7) . ?
C98 C99 1.395(8) . ?
C98 C104 1.508(8) . ?
C99 C100 1.383(8) . ?
C99 H99 0.9300 . ?
C100 C101 1.390(8) . ?
C100 H100 0.9300 . ?
C101 C102 1.382(8) . ?
C101 H101 0.9300 . ?
C102 C103 1.504(7) . ?
C103 H10A 0.9600 . ?
C103 H10B 0.9600 . ?
C103 H10C 0.9600 . ?
C104 H10D 0.9600 . ?
C104 H10E 0.9600 . ?
C104 H10F 0.9600 . ?
C105 C106 1.3900 . ?
C105 C110 1.3900 . ?
C105 H105 0.9300 . ?
C106 C107 1.3900 . ?
C106 H106 0.9300 . ?
C107 C108 1.3900 . ?
C107 H107 0.9300 . ?
C108 C109 1.3900 . ?
C108 H108 0.9300 . ?
C109 C110 1.3900 . ?
C109 H109 0.9300 . ?
C110 H110 0.9300 . ?
C111 C116 1.3529 . ?
C111 C112 1.3634 . ?
C111 H111 0.9300 . ?
C112 C113 1.3488 . ?
C112 H112 0.9300 . ?
C113 C114 1.3135 . ?
C113 H113 0.9300 . ?
C114 C115 1.3178 . ?
C114 H114 0.9300 . ?
C115 C116 1.3391 . ?
C115 H115 0.9300 . ?
C116 H116 0.9300 . ?
